data_2021397
loop_
_publ_author_name
'Dutkiewicz, Grzegorz'
'Dutkiewicz, Edward'
'Kubicki, Maciej'

_publ_contact_author
;
Maciej Kubicki
Faculty of Chemistry
Adam Mickiewicz University
Grunwaldzka 6
60-780 Pozna\'n
Poland 
;
_publ_section_title
;
 Cocrystals of pyrazine and benzene polycarboxylic acids
;
_publ_section_keywords
;
cocrystals; pyrazine; benzene carboxylic acids; hydrogen bonds; Hirshfeld
surface, crystal structure
;
_journal_coeditor_code YP3167
_journal_issue 11
_journal_name_full 'Acta Crystallographica Section C'
_journal_page_first 1420
_journal_page_last 1426
_journal_paper_doi 10.1107/S2053229618013669
_journal_volume 74
_journal_year 2018
_chemical_formula_iupac 'C4 H4 N2, C8 H6 O4'
_chemical_formula_moiety 'C4 H4 N2, C8 H6 O4'
_chemical_formula_sum 'C12 H10 N2 O4'
_chemical_formula_weight 246.22
_chemical_name_common
;
Pyrazine--phthalic acid (1/1)
;
_chemical_name_systematic
;
Pyrazine--benzene-1,2-dicarboxylic acid (1/1)
;
_space_group_crystal_system triclinic
_space_group_IT_number 2
_space_group_name_Hall '-P 1'
_space_group_name_H-M_alt 'P -1'
_symmetry_space_group_name_Hall '-P 1'
_symmetry_space_group_name_H-M 'P -1'
_atom_sites_solution_hydrogens difmap
_audit_creation_method SHELXL-2014/7
_cell_angle_alpha 90.425(7)
_cell_angle_beta 96.907(6)
_cell_angle_gamma 114.347(9)
_cell_formula_units_Z 2
_cell_length_a 6.6714(5)
_cell_length_b 7.3296(8)
_cell_length_c 12.9870(9)
_cell_measurement_reflns_used 1538
_cell_measurement_temperature 100(1)
_cell_measurement_theta_max 27.9370
_cell_measurement_theta_min 3.5380
_cell_volume 573.23(10)
_computing_cell_refinement
;
CrysAlis PRO (Rigaku OD, 2015)
;
_computing_data_collection
;
CrysAlis PRO (Rigaku OD, 2015)
;
_computing_data_reduction
;
CrysAlis PRO (Rigaku OD, 2015)
;
_computing_molecular_graphics
;
Mercury (Macrae <i>et al.</i>,  2008)
;
_computing_publication_material
;
SHELXL2014 (Sheldrick, 2015b)
;
_computing_structure_refinement
;
SHELXL2014 (Sheldrick, 2015b)
;
_computing_structure_solution
;
SHELXT (Sheldrick, 2015a)
;
_diffrn_ambient_environment N~2~
_diffrn_ambient_temperature 100(1)
_diffrn_detector 'CCD plate'
_diffrn_detector_area_resol_mean 16.1544
_diffrn_detector_type Eos
_diffrn_measured_fraction_theta_full 0.972
_diffrn_measured_fraction_theta_max 0.828
_diffrn_measurement_device 'four-circle diffractometer'
_diffrn_measurement_device_type 'Rigaku Xcalibur Eos'
_diffrn_measurement_method '\w scans'
_diffrn_radiation_monochromator graphite
_diffrn_radiation_probe x-ray
_diffrn_radiation_type 'Mo K\a'
_diffrn_radiation_wavelength 0.71073
_diffrn_reflns_av_R_equivalents 0.0165
_diffrn_reflns_av_unetI/netI 0.0325
_diffrn_reflns_Laue_measured_fraction_full 0.972
_diffrn_reflns_Laue_measured_fraction_max 0.828
_diffrn_reflns_limit_h_max 8
_diffrn_reflns_limit_h_min -8
_diffrn_reflns_limit_k_max 8
_diffrn_reflns_limit_k_min -9
_diffrn_reflns_limit_l_max 15
_diffrn_reflns_limit_l_min -13
_diffrn_reflns_number 3698
_diffrn_reflns_point_group_measured_fraction_full 0.972
_diffrn_reflns_point_group_measured_fraction_max 0.828
_diffrn_reflns_theta_full 26.000
_diffrn_reflns_theta_max 28.060
_diffrn_reflns_theta_min 3.166
_diffrn_source 'fine-focus sealed X-ray tube'
_diffrn_source_type 'Enhance (Mo) X-ray Source'
_exptl_absorpt_coefficient_mu 0.109
_exptl_absorpt_correction_T_max 1.00000
_exptl_absorpt_correction_T_min 0.82122
_exptl_absorpt_correction_type multi-scan
_exptl_absorpt_process_details
;
(CrysAlis PRO; Rigaku OD, 2015)
;
_exptl_crystal_colour colourless
_exptl_crystal_density_diffrn 1.427
_exptl_crystal_description prism
_exptl_crystal_F_000 256
_exptl_crystal_size_max 0.45
_exptl_crystal_size_mid 0.15
_exptl_crystal_size_min 0.15
_refine_diff_density_max 0.250
_refine_diff_density_min -0.220
_refine_diff_density_rms 0.041
_refine_ls_extinction_method none
_refine_ls_goodness_of_fit_ref 1.057
_refine_ls_hydrogen_treatment refall
_refine_ls_matrix_type full
_refine_ls_number_parameters 203
_refine_ls_number_reflns 2308
_refine_ls_number_restraints 0
_refine_ls_restrained_S_all 1.057
_refine_ls_R_factor_all 0.0411
_refine_ls_R_factor_gt 0.0359
_refine_ls_shift/su_max 0.001
_refine_ls_shift/su_mean 0.000
_refine_ls_structure_factor_coef Fsqd
_refine_ls_weighting_details 'w=1/[\s^2^(Fo^2^)+(0.0416P)^2^+0.1017P] where P=(Fo^2^+2Fc^2^)/3'
_refine_ls_weighting_scheme calc
_refine_ls_wR_factor_gt 0.0865
_refine_ls_wR_factor_ref 0.0910
_reflns_Friedel_coverage 0.000
_reflns_number_gt 2049
_reflns_number_total 2308
_reflns_threshold_expression 'I > 2\s(I)'
_cod_data_source_file yp3167sup1.cif
_cod_data_source_block 1
_cod_original_cell_volume 573.23(9)
_cod_database_code 2021397
_shelx_shelxl_version_number 2014/7
_shelx_space_group_comment
;
The symmetry employed for this shelxl refinement is uniquely defined
by the following loop, which should always be used as a source of
symmetry information in preference to the above space-group names.
They are only intended as comments.
;
_exptl_absorpt_special_details
;
CrysAlisPro 1.171.38.43c (Rigaku Oxford Diffraction, 2015)
Empirical absorption correction using spherical harmonics,
implemented in SCALE3 ABSPACK scaling algorithm.
;

loop_
_space_group_symop_operation_xyz
'x, y, z'
'-x, -y, -z'

loop_
_atom_site_label
_atom_site_type_symbol
_atom_site_fract_x
_atom_site_fract_y
_atom_site_fract_z
_atom_site_U_iso_or_equiv
_atom_site_adp_type
_atom_site_occupancy
_atom_site_site_symmetry_order
_atom_site_calc_flag
C1A C 0.13789(19) 0.24741(18) 0.69369(9) 0.0151(3) Uani 1 1 d
C2A C 0.1030(2) 0.35787(19) 0.77285(9) 0.0164(3) Uani 1 1 d
C3A C -0.1055(2) 0.2893(2) 0.80572(10) 0.0195(3) Uani 1 1 d
H3A H -0.131(3) 0.371(2) 0.8614(12) 0.028(4) Uiso 1 1 d
C4A C -0.2757(2) 0.1096(2) 0.76306(10) 0.0199(3) Uani 1 1 d
H4A H -0.416(2) 0.063(2) 0.7879(11) 0.020(4) Uiso 1 1 d
C5A C -0.2405(2) -0.0021(2) 0.68600(10) 0.0192(3) Uani 1 1 d
H5A H -0.358(2) -0.128(2) 0.6569(11) 0.025(4) Uiso 1 1 d
C6A C -0.0344(2) 0.06825(19) 0.65114(10) 0.0172(3) Uani 1 1 d
H6A H -0.009(2) -0.005(2) 0.5946(12) 0.023(4) Uiso 1 1 d
C7A C 0.3557(2) 0.33058(19) 0.65184(10) 0.0159(3) Uani 1 1 d
O71A O 0.37644(15) 0.20601(14) 0.58360(7) 0.0212(2) Uani 1 1 d
H71A H 0.515(4) 0.269(3) 0.5618(16) 0.070(7) Uiso 1 1 d
O72A O 0.49732(15) 0.49833(14) 0.67712(8) 0.0248(2) Uani 1 1 d
C8A C 0.2823(2) 0.5490(2) 0.82548(10) 0.0201(3) Uani 1 1 d
O81A O 0.42988(17) 0.51504(16) 0.88979(8) 0.0320(3) Uani 1 1 d
H81A H 0.548(3) 0.640(3) 0.9188(15) 0.056(6) Uiso 1 1 d
O82A O 0.27875(15) 0.71212(14) 0.81401(8) 0.0281(3) Uani 1 1 d
N1B N 0.78422(17) 0.39411(16) 0.52281(8) 0.0176(2) Uani 1 1 d
C2B C 0.8609(2) 0.3292(2) 0.44645(10) 0.0184(3) Uani 1 1 d
H2B H 0.766(2) 0.207(2) 0.4058(11) 0.021(4) Uiso 1 1 d
C3B C 1.0753(2) 0.4349(2) 0.42354(10) 0.0179(3) Uani 1 1 d
H3B H 1.132(2) 0.391(2) 0.3694(11) 0.018(3) Uiso 1 1 d
N1C N 0.79526(18) 0.84410(17) 0.96575(9) 0.0233(3) Uani 1 1 d
C2C C 0.9755(2) 0.8705(2) 0.92202(10) 0.0233(3) Uani 1 1 d
H2C H 0.955(2) 0.779(2) 0.8670(12) 0.027(4) Uiso 1 1 d
C3C C 1.1790(2) 1.0257(2) 0.95620(11) 0.0245(3) Uani 1 1 d
H3C H 1.307(3) 1.044(2) 0.9244(12) 0.031(4) Uiso 1 1 d

loop_
_atom_site_aniso_label
_atom_site_aniso_U_11
_atom_site_aniso_U_22
_atom_site_aniso_U_33
_atom_site_aniso_U_23
_atom_site_aniso_U_13
_atom_site_aniso_U_12
C1A 0.0142(6) 0.0144(6) 0.0157(6) 0.0036(5) 0.0012(5) 0.0052(5)
C2A 0.0155(6) 0.0145(6) 0.0167(6) 0.0027(5) 0.0013(5) 0.0040(5)
C3A 0.0205(7) 0.0195(7) 0.0182(7) 0.0008(5) 0.0050(5) 0.0076(6)
C4A 0.0141(6) 0.0214(7) 0.0223(7) 0.0063(5) 0.0061(5) 0.0045(5)
C5A 0.0145(6) 0.0143(7) 0.0236(7) 0.0017(5) -0.0008(5) 0.0017(5)
C6A 0.0176(6) 0.0155(6) 0.0175(6) 0.0004(5) -0.0001(5) 0.0065(5)
C7A 0.0149(6) 0.0147(6) 0.0181(6) 0.0025(5) 0.0010(5) 0.0065(5)
O71A 0.0160(5) 0.0202(5) 0.0247(5) -0.0038(4) 0.0065(4) 0.0040(4)
O72A 0.0173(5) 0.0156(5) 0.0378(6) -0.0028(4) 0.0099(4) 0.0015(4)
C8A 0.0183(6) 0.0207(7) 0.0163(6) -0.0012(5) 0.0065(5) 0.0022(6)
O81A 0.0276(5) 0.0221(6) 0.0277(6) 0.0026(4) -0.0110(4) -0.0043(5)
O82A 0.0224(5) 0.0177(5) 0.0409(6) -0.0070(4) 0.0076(4) 0.0045(4)
N1B 0.0160(5) 0.0181(6) 0.0203(6) 0.0047(4) 0.0039(4) 0.0084(5)
C2B 0.0174(6) 0.0174(7) 0.0209(7) 0.0009(5) 0.0021(5) 0.0078(6)
C3B 0.0183(6) 0.0187(7) 0.0193(6) 0.0022(5) 0.0042(5) 0.0097(5)
N1C 0.0213(6) 0.0212(6) 0.0204(6) 0.0021(5) -0.0004(4) 0.0027(5)
C2C 0.0309(8) 0.0210(7) 0.0171(7) -0.0023(5) 0.0016(6) 0.0104(6)
C3C 0.0224(7) 0.0300(8) 0.0220(7) 0.0041(6) 0.0071(6) 0.0107(6)

loop_
_atom_type_symbol
_atom_type_description
_atom_type_scat_dispersion_real
_atom_type_scat_dispersion_imag
_atom_type_scat_source
C C 0.0033 0.0016 'International Tables Vol C Tables 4.2.6.8 and 6.1.1.4'
H H 0.0000 0.0000 'International Tables Vol C Tables 4.2.6.8 and 6.1.1.4'
N N 0.0061 0.0033 'International Tables Vol C Tables 4.2.6.8 and 6.1.1.4'
O O 0.0106 0.0060 'International Tables Vol C Tables 4.2.6.8 and 6.1.1.4'

loop_
_geom_angle_atom_site_label_1
_geom_angle_atom_site_label_2
_geom_angle_atom_site_label_3
_geom_angle
_geom_angle_site_symmetry_1
_geom_angle_site_symmetry_3
C6A C1A C2A 119.62(12) . .
C6A C1A C7A 121.03(11) . .
C2A C1A C7A 119.24(11) . .
C3A C2A C1A 119.33(12) . .
C3A C2A C8A 117.69(11) . .
C1A C2A C8A 122.98(11) . .
C4A C3A C2A 120.47(12) . .
C4A C3A H3A 120.3(9) . .
C2A C3A H3A 119.2(9) . .
C5A C4A C3A 120.33(12) . .
C5A C4A H4A 120.3(9) . .
C3A C4A H4A 119.3(9) . .
C4A C5A C6A 119.39(12) . .
C4A C5A H5A 120.4(9) . .
C6A C5A H5A 120.2(9) . .
C5A C6A C1A 120.82(12) . .
C5A C6A H6A 120.5(9) . .
C1A C6A H6A 118.7(9) . .
O72A C7A O71A 123.61(12) . .
O72A C7A C1A 122.55(11) . .
O71A C7A C1A 113.83(11) . .
C7A O71A H71A 108.1(13) . .
O82A C8A O81A 125.10(12) . .
O82A C8A C2A 122.63(12) . .
O81A C8A C2A 112.07(11) . .
C8A O81A H81A 110.3(11) . .
C2B N1B C3B 116.79(11) . 2_766
N1B C2B C3B 121.49(12) . .
N1B C2B H2B 119.6(9) . .
C3B C2B H2B 118.9(9) . .
N1B C3B C2B 121.71(12) 2_766 .
N1B C3B H3B 115.7(9) 2_766 .
C2B C3B H3B 122.6(9) . .
C3C N1C C2C 116.87(12) 2_777 .
N1C C2C C3C 121.42(12) . .
N1C C2C H2C 116.2(10) . .
C3C C2C H2C 122.4(10) . .
N1C C3C C2C 121.71(13) 2_777 .
N1C C3C H3C 117.3(10) 2_777 .
C2C C3C H3C 121.0(10) . .

loop_
_geom_bond_atom_site_label_1
_geom_bond_atom_site_label_2
_geom_bond_distance
_geom_bond_site_symmetry_2
C1A C6A 1.3938(18) .
C1A C2A 1.4026(17) .
C1A C7A 1.4975(17) .
C2A C3A 1.3922(18) .
C2A C8A 1.5061(17) .
C3A C4A 1.3913(19) .
C3A H3A 1.010(15) .
C4A C5A 1.3893(19) .
C4A H4A 0.954(15) .
C5A C6A 1.3894(18) .
C5A H5A 0.970(15) .
C6A H6A 0.974(15) .
C7A O72A 1.2141(15) .
C7A O71A 1.3267(15) .
O71A H71A 0.93(2) .
C8A O82A 1.2156(16) .
C8A O81A 1.3174(16) .
O81A H81A 0.96(2) .
N1B C2B 1.3366(16) .
N1B C3B 1.3403(17) 2_766
C2B C3B 1.3880(18) .
C2B H2B 0.962(15) .
C3B N1B 1.3403(17) 2_766
C3B H3B 0.949(15) .
N1C C3C 1.3328(17) 2_777
N1C C2C 1.3340(18) .
C2C C3C 1.382(2) .
C2C H2C 0.933(15) .
C3C N1C 1.3328(17) 2_777
C3C H3C 0.952(16) .

loop_
_geom_torsion_atom_site_label_1
_geom_torsion_atom_site_label_2
_geom_torsion_atom_site_label_3
_geom_torsion_atom_site_label_4
_geom_torsion
_geom_torsion_site_symmetry_1
_geom_torsion_site_symmetry_4
C6A C1A C2A C3A -1.73(18) . .
C7A C1A C2A C3A 174.55(11) . .
C6A C1A C2A C8A 177.84(11) . .
C7A C1A C2A C8A -5.87(17) . .
C1A C2A C3A C4A 2.13(19) . .
C8A C2A C3A C4A -177.47(11) . .
C2A C3A C4A C5A -0.9(2) . .
C3A C4A C5A C6A -0.67(19) . .
C4A C5A C6A C1A 1.05(19) . .
C2A C1A C6A C5A 0.15(18) . .
C7A C1A C6A C5A -176.07(11) . .
C6A C1A C7A O72A 169.61(12) . .
C2A C1A C7A O72A -6.63(18) . .
C6A C1A C7A O71A -9.08(16) . .
C2A C1A C7A O71A 174.69(10) . .
C3A C2A C8A O82A -69.34(17) . .
C1A C2A C8A O82A 111.08(15) . .
C3A C2A C8A O81A 105.91(13) . .
C1A C2A C8A O81A -73.67(15) . .
C3B N1B C2B C3B -0.4(2) 2_766 .
N1B C2B C3B N1B 0.4(2) . 2_766
C3C N1C C2C C3C 0.0(2) 2_777 .
N1C C2C C3C N1C 0.0(2) . 2_777

_cod_database_fobs_code 2021397
